data_7001349
loop_
_publ_author_name
'Hounjet, Lindsay J.'
'Bierenstiel, Matthias'
'Ferguson, Michael J.'
'McDonald, Robert'
'Cowie, Martin'

_publ_section_title
;
 Mono- and binuclear complexes of rhodium involving a new series of
 hemilabile o-phosphinoaniline ligands
;
_journal_issue 21
_journal_name_full 'Dalton Transactions'
_journal_page_first 4213
_journal_page_last 4226
_journal_paper_doi 10.1039/b822170g
_journal_year 2009
_chemical_formula_moiety 'C25 H30 Cl N3 O P Rh'
_chemical_formula_sum 'C25 H30 Cl N3 O P Rh'
_chemical_formula_weight 557.85
_chemical_name_systematic
;
?
;
_space_group_IT_number 14
_symmetry_cell_setting monoclinic
_symmetry_space_group_name_Hall '-P 2yn'
_symmetry_space_group_name_H-M 'P 1 21/n 1'
_atom_sites_solution_hydrogens geom
_atom_sites_solution_primary direct
_atom_sites_solution_secondary difmap
_audit_creation_method SHELXL-97
_cell_angle_alpha 90.00
_cell_angle_beta 100.0340(10)
_cell_angle_gamma 90.00
_cell_formula_units_Z 4
_cell_length_a 9.3735(9)
_cell_length_b 15.9907(15)
_cell_length_c 17.1786(16)
_cell_measurement_reflns_used 5831
_cell_measurement_temperature 193(2)
_cell_measurement_theta_max 26.37
_cell_measurement_theta_min 2.55
_cell_volume 2535.5(4)
_computing_cell_refinement 'Bruker SAINT (Bruker, 1997)'
_computing_data_collection 'Bruker SMART (Bruker, 1997)'
_computing_data_reduction 'Bruker SAINT (Bruker, 1997)'
_computing_molecular_graphics 'Bruker SHELXTL (Bruker, 1997)'
_computing_publication_material 'Bruker SHELXTL (Bruker, 1997)'
_computing_structure_refinement 'SHELXL-97 (Sheldrick, 1997)'
_computing_structure_solution 'SHELXS-97 (Sheldrick, 1990)'
_diffrn_ambient_temperature 193(2)
_diffrn_detector_area_resol_mean 8.192
_diffrn_measured_fraction_theta_full 0.999
_diffrn_measured_fraction_theta_max 0.999
_diffrn_measurement_device_type 'Bruker PLATFORM diffractometer/SMART 1000 CCD area detector'
_diffrn_measurement_method '\w scans'
_diffrn_radiation_monochromator graphite
_diffrn_radiation_source 'fine-focus sealed tube'
_diffrn_radiation_type MoK\a
_diffrn_radiation_wavelength 0.71073
_diffrn_reflns_av_R_equivalents 0.0304
_diffrn_reflns_av_sigmaI/netI 0.0269
_diffrn_reflns_limit_h_max 11
_diffrn_reflns_limit_h_min -11
_diffrn_reflns_limit_k_max 20
_diffrn_reflns_limit_k_min -19
_diffrn_reflns_limit_l_max 21
_diffrn_reflns_limit_l_min -21
_diffrn_reflns_number 18416
_diffrn_reflns_theta_full 26.39
_diffrn_reflns_theta_max 26.39
_diffrn_reflns_theta_min 1.75
_diffrn_standards_decay_% 0
_diffrn_standards_interval_time 0
_diffrn_standards_number 0
_exptl_absorpt_coefficient_mu 0.864
_exptl_absorpt_correction_T_max 0.9034
_exptl_absorpt_correction_T_min 0.7024
_exptl_absorpt_correction_type multi-scan
_exptl_absorpt_process_details 'SADABS (Sheldrick, 1996)'
_exptl_crystal_colour orange
_exptl_crystal_density_diffrn 1.461
_exptl_crystal_density_method 'not measured'
_exptl_crystal_description block
_exptl_crystal_F_000 1144
_exptl_crystal_size_max 0.44
_exptl_crystal_size_mid 0.12
_exptl_crystal_size_min 0.12
_refine_diff_density_max 0.691
_refine_diff_density_min -0.317
_refine_diff_density_rms 0.066
_refine_ls_extinction_method none
_refine_ls_goodness_of_fit_ref 1.052
_refine_ls_hydrogen_treatment constr
_refine_ls_matrix_type full
_refine_ls_number_parameters 289
_refine_ls_number_reflns 5195
_refine_ls_number_restraints 0
_refine_ls_restrained_S_all 1.052
_refine_ls_R_factor_all 0.0308
_refine_ls_R_factor_gt 0.0247
_refine_ls_shift/su_max 0.001
_refine_ls_shift/su_mean 0.000
_refine_ls_structure_factor_coef Fsqd
_refine_ls_weighting_details 'calc w=1/[\s^2^(Fo^2^)+(0.0349P)^2^+1.4201P] where P=(Fo^2^+2Fc^2^)/3'
_refine_ls_weighting_scheme calc
_refine_ls_wR_factor_gt 0.0629
_refine_ls_wR_factor_ref 0.0696
_reflns_number_gt 4574
_reflns_number_total 5195
_reflns_threshold_expression I>2\s(I)
_cod_data_source_file b822170g.txt
_cod_data_source_block compound(9)
_cod_depositor_comments
;
The following automatic conversions were performed:
'_symmetry_cell_setting' value 'Monoclinic' changed to 'monoclinic'
according to '/home/saulius/struct/CIF-dictionaries/cif_core.dic'
dictionary named 'cif_core.dic' version 2.4.1 from 2010-06-29.

Automatic conversion script
Id: cif_fix_enum 1527 2010-12-29 10:47:43Z saulius 
;
_cod_original_sg_symbol_H-M 'P 21/n'
_cod_database_code 7001349

loop_
_symmetry_equiv_pos_as_xyz
'x, y, z'
'-x+1/2, y+1/2, -z+1/2'
'-x, -y, -z'
'x-1/2, -y-1/2, z-1/2'

loop_
_atom_site_label
_atom_site_type_symbol
_atom_site_fract_x
_atom_site_fract_y
_atom_site_fract_z
_atom_site_U_iso_or_equiv
_atom_site_adp_type
_atom_site_occupancy
_atom_site_symmetry_multiplicity
_atom_site_calc_flag
_atom_site_refinement_flags
_atom_site_disorder_assembly
_atom_site_disorder_group
Rh Rh 0.423583(16) 0.344948(10) 0.101460(9) 0.02116(6) Uani 1 1 d . . .
Cl Cl 0.45713(6) 0.48130(3) 0.15933(3) 0.03261(13) Uani 1 1 d . . .
P P 0.41389(6) 0.21471(3) 0.05925(3) 0.02182(11) Uani 1 1 d . . .
O1 O 0.11315(19) 0.35493(13) 0.11112(14) 0.0564(6) Uani 1 1 d . . .
N1 N 0.64303(19) 0.34358(11) 0.07413(10) 0.0244(4) Uani 1 1 d . . .
N2 N 0.22131(19) 0.17856(13) 0.18050(11) 0.0294(4) Uani 1 1 d . . .
N3 N 0.2932(2) 0.29201(13) -0.09738(11) 0.0346(4) Uani 1 1 d . . .
C1 C 0.2350(3) 0.34783(15) 0.11032(16) 0.0366(6) Uani 1 1 d . . .
C11 C 0.5754(2) 0.20577(13) 0.01400(12) 0.0244(4) Uani 1 1 d . . .
C12 C 0.6762(2) 0.26967(13) 0.02944(12) 0.0236(4) Uani 1 1 d . . .
C13 C 0.8062(2) 0.26475(16) 0.00080(14) 0.0341(5) Uani 1 1 d . . .
H13 H 0.8768 0.3076 0.0130 0.041 Uiso 1 1 calc R . .
C14 C 0.8324(3) 0.19766(17) -0.04518(15) 0.0390(6) Uani 1 1 d . . .
H14 H 0.9216 0.1943 -0.0642 0.047 Uiso 1 1 calc R . .
C15 C 0.7303(3) 0.13549(16) -0.06377(15) 0.0370(5) Uani 1 1 d . . .
H15 H 0.7476 0.0904 -0.0969 0.044 Uiso 1 1 calc R . .
C16 C 0.6028(3) 0.13906(14) -0.03393(14) 0.0334(5) Uani 1 1 d . . .
H16 H 0.5330 0.0958 -0.0461 0.040 Uiso 1 1 calc R . .
C17 C 0.6519(4) 0.41878(16) 0.02367(19) 0.0560(8) Uani 1 1 d . . .
H17A H 0.7483 0.4217 0.0091 0.067 Uiso 1 1 calc R . .
H17B H 0.6348 0.4693 0.0531 0.067 Uiso 1 1 calc R . .
H17C H 0.5783 0.4148 -0.0243 0.067 Uiso 1 1 calc R . .
C18 C 0.7493(3) 0.3500(2) 0.14876(16) 0.0580(9) Uani 1 1 d . . .
H18A H 0.8478 0.3491 0.1368 0.070 Uiso 1 1 calc R . .
H18B H 0.7365 0.3026 0.1831 0.070 Uiso 1 1 calc R . .
H18C H 0.7338 0.4024 0.1756 0.070 Uiso 1 1 calc R . .
C21 C 0.4420(2) 0.13208(14) 0.13545(12) 0.0253(4) Uani 1 1 d . . .
C22 C 0.3393(2) 0.11994(14) 0.18459(12) 0.0277(4) Uani 1 1 d . . .
C23 C 0.3537(3) 0.05309(16) 0.23675(14) 0.0372(5) Uani 1 1 d . . .
H23 H 0.2825 0.0442 0.2690 0.045 Uiso 1 1 calc R . .
C24 C 0.4702(3) -0.00080(17) 0.24241(15) 0.0441(6) Uani 1 1 d . . .
H24 H 0.4781 -0.0469 0.2778 0.053 Uiso 1 1 calc R . .
C25 C 0.5751(3) 0.01247(17) 0.19653(15) 0.0433(6) Uani 1 1 d . . .
H25 H 0.6570 -0.0234 0.2014 0.052 Uiso 1 1 calc R . .
C26 C 0.5609(3) 0.07814(15) 0.14337(14) 0.0342(5) Uani 1 1 d . . .
H26 H 0.6332 0.0867 0.1117 0.041 Uiso 1 1 calc R . .
C27 C 0.0777(3) 0.13936(18) 0.16330(17) 0.0423(6) Uani 1 1 d . . .
H27A H 0.0708 0.1048 0.1157 0.051 Uiso 1 1 calc R . .
H27B H 0.0030 0.1829 0.1547 0.051 Uiso 1 1 calc R . .
H27C H 0.0633 0.1042 0.2080 0.051 Uiso 1 1 calc R . .
C28 C 0.2364(3) 0.22720(19) 0.25387(16) 0.0470(7) Uani 1 1 d . . .
H28A H 0.3338 0.2515 0.2656 0.056 Uiso 1 1 calc R . .
H28B H 0.2215 0.1905 0.2974 0.056 Uiso 1 1 calc R . .
H28C H 0.1641 0.2721 0.2477 0.056 Uiso 1 1 calc R . .
C31 C 0.2769(2) 0.16755(13) -0.01746(12) 0.0244(4) Uani 1 1 d . . .
C32 C 0.2348(2) 0.21011(14) -0.08893(12) 0.0264(4) Uani 1 1 d . . .
C33 C 0.1410(2) 0.17106(16) -0.15018(13) 0.0321(5) Uani 1 1 d . . .
H33 H 0.1117 0.1999 -0.1987 0.038 Uiso 1 1 calc R . .
C34 C 0.0901(2) 0.09133(16) -0.14148(14) 0.0350(5) Uani 1 1 d . . .
H34 H 0.0263 0.0656 -0.1837 0.042 Uiso 1 1 calc R . .
C35 C 0.1322(3) 0.04906(15) -0.07127(14) 0.0353(5) Uani 1 1 d . . .
H35 H 0.0975 -0.0059 -0.0651 0.042 Uiso 1 1 calc R . .
C36 C 0.2249(2) 0.08677(14) -0.00994(13) 0.0313(5) Uani 1 1 d . . .
H36 H 0.2538 0.0572 0.0382 0.038 Uiso 1 1 calc R . .
C37 C 0.3744(4) 0.2981(2) -0.16229(18) 0.0580(8) Uani 1 1 d . . .
H37A H 0.4104 0.3553 -0.1653 0.070 Uiso 1 1 calc R . .
H37B H 0.3109 0.2839 -0.2121 0.070 Uiso 1 1 calc R . .
H37C H 0.4564 0.2592 -0.1531 0.070 Uiso 1 1 calc R . .
C38 C 0.1830(4) 0.35649(18) -0.1029(2) 0.0601(9) Uani 1 1 d . . .
H38A H 0.1293 0.3504 -0.0591 0.072 Uiso 1 1 calc R . .
H38B H 0.1160 0.3510 -0.1533 0.072 Uiso 1 1 calc R . .
H38C H 0.2291 0.4117 -0.1001 0.072 Uiso 1 1 calc R . .

loop_
_atom_site_aniso_label
_atom_site_aniso_U_11
_atom_site_aniso_U_22
_atom_site_aniso_U_33
_atom_site_aniso_U_23
_atom_site_aniso_U_13
_atom_site_aniso_U_12
Rh 0.01987(9) 0.02021(10) 0.02316(10) -0.00304(6) 0.00309(6) -0.00111(6)
Cl 0.0472(3) 0.0230(3) 0.0292(3) -0.0063(2) 0.0111(2) -0.0041(2)
P 0.0207(2) 0.0206(3) 0.0248(3) -0.0029(2) 0.0056(2) -0.0028(2)
O1 0.0236(9) 0.0597(13) 0.0876(16) -0.0151(11) 0.0140(10) 0.0029(8)
N1 0.0234(9) 0.0264(9) 0.0235(9) -0.0024(7) 0.0044(7) -0.0060(7)
N2 0.0238(9) 0.0327(10) 0.0332(10) -0.0030(8) 0.0092(8) -0.0050(8)
N3 0.0420(11) 0.0296(10) 0.0313(10) 0.0027(8) 0.0037(8) -0.0075(9)
C1 0.0318(13) 0.0319(13) 0.0460(14) -0.0110(10) 0.0064(11) 0.0000(10)
C11 0.0245(10) 0.0240(10) 0.0257(10) 0.0010(8) 0.0070(8) 0.0014(8)
C12 0.0231(10) 0.0261(11) 0.0216(9) 0.0023(8) 0.0042(8) 0.0018(8)
C13 0.0250(11) 0.0397(13) 0.0387(12) -0.0001(10) 0.0086(9) -0.0021(10)
C14 0.0330(12) 0.0453(15) 0.0437(14) 0.0044(11) 0.0205(11) 0.0083(11)
C15 0.0460(14) 0.0305(12) 0.0387(13) -0.0013(10) 0.0193(11) 0.0088(11)
C16 0.0414(13) 0.0254(12) 0.0364(12) -0.0032(9) 0.0152(10) -0.0003(10)
C17 0.086(2) 0.0249(13) 0.072(2) 0.0038(13) 0.0539(18) -0.0035(14)
C18 0.0246(12) 0.107(3) 0.0389(15) -0.0343(16) -0.0032(11) -0.0028(14)
C21 0.0276(11) 0.0241(10) 0.0236(10) -0.0014(8) 0.0028(8) -0.0034(9)
C22 0.0261(11) 0.0298(11) 0.0265(10) -0.0034(9) 0.0026(8) -0.0053(9)
C23 0.0371(13) 0.0441(15) 0.0320(12) 0.0048(11) 0.0100(10) -0.0050(11)
C24 0.0533(16) 0.0411(15) 0.0380(14) 0.0127(11) 0.0083(12) 0.0054(12)
C25 0.0457(15) 0.0431(15) 0.0424(14) 0.0115(12) 0.0111(12) 0.0144(12)
C26 0.0360(12) 0.0345(13) 0.0338(12) 0.0039(10) 0.0107(10) 0.0057(10)
C27 0.0265(12) 0.0505(16) 0.0503(15) 0.0015(12) 0.0080(11) -0.0081(11)
C28 0.0454(15) 0.0527(17) 0.0459(15) -0.0149(13) 0.0159(12) 0.0006(13)
C31 0.0221(10) 0.0239(11) 0.0277(10) -0.0049(8) 0.0055(8) -0.0027(8)
C32 0.0244(10) 0.0268(11) 0.0296(11) -0.0033(9) 0.0089(8) -0.0013(9)
C33 0.0281(11) 0.0412(13) 0.0268(11) -0.0026(10) 0.0044(9) -0.0013(10)
C34 0.0273(11) 0.0435(14) 0.0343(12) -0.0156(11) 0.0054(9) -0.0085(10)
C35 0.0376(13) 0.0285(12) 0.0408(13) -0.0105(10) 0.0095(10) -0.0110(10)
C36 0.0347(12) 0.0263(12) 0.0324(12) -0.0021(9) 0.0048(9) -0.0071(9)
C37 0.073(2) 0.0554(19) 0.0489(16) 0.0042(14) 0.0206(15) -0.0300(16)
C38 0.074(2) 0.0319(15) 0.069(2) 0.0017(14) -0.0002(17) 0.0041(14)

loop_
_atom_type_symbol
_atom_type_description
_atom_type_scat_dispersion_real
_atom_type_scat_dispersion_imag
_atom_type_scat_source
C C 0.0033 0.0016 'International Tables Vol C Tables 4.2.6.8 and 6.1.1.4'
H H 0.0000 0.0000 'International Tables Vol C Tables 4.2.6.8 and 6.1.1.4'
N N 0.0061 0.0033 'International Tables Vol C Tables 4.2.6.8 and 6.1.1.4'
O O 0.0106 0.0060 'International Tables Vol C Tables 4.2.6.8 and 6.1.1.4'
P P 0.1023 0.0942 'International Tables Vol C Tables 4.2.6.8 and 6.1.1.4'
Cl Cl 0.1484 0.1585 'International Tables Vol C Tables 4.2.6.8 and 6.1.1.4'
Rh Rh -1.1178 0.9187 'International Tables Vol C Tables 4.2.6.8 and 6.1.1.4'

loop_
_geom_angle_atom_site_label_1
_geom_angle_atom_site_label_2
_geom_angle_atom_site_label_3
_geom_angle
_geom_angle_site_symmetry_1
_geom_angle_site_symmetry_3
_geom_angle_publ_flag
C1 Rh N1 172.53(10) . . ?
C1 Rh P 93.86(8) . . ?
N1 Rh P 84.62(5) . . ?
C1 Rh Cl 90.08(7) . . ?
N1 Rh Cl 92.17(5) . . ?
P Rh Cl 173.21(2) . . ?
C11 P C31 101.00(10) . . ?
C11 P C21 102.70(10) . . ?
C31 P C21 102.16(10) . . ?
C11 P Rh 102.99(7) . . ?
C31 P Rh 127.51(7) . . ?
C21 P Rh 116.80(7) . . ?
C12 N1 C18 109.57(19) . . ?
C12 N1 C17 107.80(17) . . ?
C18 N1 C17 110.5(2) . . ?
C12 N1 Rh 114.31(12) . . ?
C18 N1 Rh 109.18(15) . . ?
C17 N1 Rh 105.42(16) . . ?
C22 N2 C28 110.15(19) . . ?
C22 N2 C27 113.63(19) . . ?
C28 N2 C27 110.3(2) . . ?
C32 N3 C38 112.0(2) . . ?
C32 N3 C37 113.4(2) . . ?
C38 N3 C37 111.3(2) . . ?
O1 C1 Rh 174.1(3) . . ?
C12 C11 C16 119.1(2) . . ?
C12 C11 P 116.71(16) . . ?
C16 C11 P 124.17(17) . . ?
C11 C12 C13 120.0(2) . . ?
C11 C12 N1 119.55(18) . . ?
C13 C12 N1 120.4(2) . . ?
C14 C13 C12 120.0(2) . . ?
C15 C14 C13 120.5(2) . . ?
C14 C15 C16 119.7(2) . . ?
C15 C16 C11 120.6(2) . . ?
C26 C21 C22 118.5(2) . . ?
C26 C21 P 121.56(17) . . ?
C22 C21 P 119.92(17) . . ?
C23 C22 C21 119.8(2) . . ?
C23 C22 N2 121.4(2) . . ?
C21 C22 N2 118.8(2) . . ?
C24 C23 C22 120.9(2) . . ?
C25 C24 C23 119.8(2) . . ?
C24 C25 C26 119.8(2) . . ?
C25 C26 C21 121.1(2) . . ?
C36 C31 C32 118.83(19) . . ?
C36 C31 P 121.75(17) . . ?
C32 C31 P 119.06(16) . . ?
C33 C32 C31 119.2(2) . . ?
C33 C32 N3 122.2(2) . . ?
C31 C32 N3 118.54(19) . . ?
C34 C33 C32 121.1(2) . . ?
C33 C34 C35 119.8(2) . . ?
C34 C35 C36 119.9(2) . . ?
C35 C36 C31 121.1(2) . . ?

loop_
_geom_bond_atom_site_label_1
_geom_bond_atom_site_label_2
_geom_bond_distance
_geom_bond_site_symmetry_2
_geom_bond_publ_flag
Rh C1 1.801(3) . ?
Rh N1 2.1883(18) . ?
Rh P 2.2019(6) . ?
Rh Cl 2.3941(6) . ?
P C11 1.824(2) . ?
P C31 1.834(2) . ?
P C21 1.846(2) . ?
O1 C1 1.150(3) . ?
N1 C12 1.472(3) . ?
N1 C18 1.484(3) . ?
N1 C17 1.493(3) . ?
N2 C22 1.442(3) . ?
N2 C28 1.467(3) . ?
N2 C27 1.468(3) . ?
N3 C32 1.437(3) . ?
N3 C38 1.451(4) . ?
N3 C37 1.459(3) . ?
C11 C12 1.386(3) . ?
C11 C16 1.398(3) . ?
C12 C13 1.394(3) . ?
C13 C14 1.379(4) . ?
C14 C15 1.378(4) . ?
C15 C16 1.382(3) . ?
C21 C26 1.397(3) . ?
C21 C22 1.400(3) . ?
C22 C23 1.386(3) . ?
C23 C24 1.382(4) . ?
C24 C25 1.379(4) . ?
C25 C26 1.383(3) . ?
C31 C36 1.394(3) . ?
C31 C32 1.399(3) . ?
C32 C33 1.396(3) . ?
C33 C34 1.378(3) . ?
C34 C35 1.379(4) . ?
C35 C36 1.382(3) . ?

loop_
_geom_torsion_atom_site_label_1
_geom_torsion_atom_site_label_2
_geom_torsion_atom_site_label_3
_geom_torsion_atom_site_label_4
_geom_torsion
_geom_torsion_site_symmetry_1
_geom_torsion_site_symmetry_2
_geom_torsion_site_symmetry_3
_geom_torsion_site_symmetry_4
_geom_torsion_publ_flag
C1 Rh P C11 161.63(11) . . . . ?
N1 Rh P C11 -11.03(8) . . . . ?
Cl Rh P C11 -73.04(18) . . . . ?
C1 Rh P C31 46.55(12) . . . . ?
N1 Rh P C31 -126.11(10) . . . . ?
Cl Rh P C31 171.88(17) . . . . ?
C1 Rh P C21 -86.70(12) . . . . ?
N1 Rh P C21 100.64(9) . . . . ?
Cl Rh P C21 38.63(19) . . . . ?
C1 Rh N1 C12 -68.2(7) . . . . ?
P Rh N1 C12 10.39(13) . . . . ?
Cl Rh N1 C12 -175.61(13) . . . . ?
C1 Rh N1 C18 168.7(6) . . . . ?
P Rh N1 C18 -112.73(18) . . . . ?
Cl Rh N1 C18 61.27(18) . . . . ?
C1 Rh N1 C17 50.0(7) . . . . ?
P Rh N1 C17 128.60(16) . . . . ?
Cl Rh N1 C17 -57.40(16) . . . . ?
N1 Rh C1 O1 -39(3) . . . . ?
P Rh C1 O1 -117(2) . . . . ?
Cl Rh C1 O1 69(2) . . . . ?
C31 P C11 C12 145.61(16) . . . . ?
C21 P C11 C12 -109.10(17) . . . . ?
Rh P C11 C12 12.66(17) . . . . ?
C31 P C11 C16 -34.8(2) . . . . ?
C21 P C11 C16 70.4(2) . . . . ?
Rh P C11 C16 -167.80(18) . . . . ?
C16 C11 C12 C13 -3.4(3) . . . . ?
P C11 C12 C13 176.18(17) . . . . ?
C16 C11 C12 N1 174.83(19) . . . . ?
P C11 C12 N1 -5.6(3) . . . . ?
C18 N1 C12 C11 117.9(2) . . . . ?
C17 N1 C12 C11 -121.8(2) . . . . ?
Rh N1 C12 C11 -5.0(2) . . . . ?
C18 N1 C12 C13 -63.9(3) . . . . ?
C17 N1 C12 C13 56.4(3) . . . . ?
Rh N1 C12 C13 173.21(16) . . . . ?
C11 C12 C13 C14 2.2(3) . . . . ?
N1 C12 C13 C14 -176.0(2) . . . . ?
C12 C13 C14 C15 0.6(4) . . . . ?
C13 C14 C15 C16 -2.1(4) . . . . ?
C14 C15 C16 C11 0.9(4) . . . . ?
C12 C11 C16 C15 1.8(3) . . . . ?
P C11 C16 C15 -177.71(18) . . . . ?
C11 P C21 C26 -3.8(2) . . . . ?
C31 P C21 C26 100.58(19) . . . . ?
Rh P C21 C26 -115.65(18) . . . . ?
C11 P C21 C22 179.10(17) . . . . ?
C31 P C21 C22 -76.51(19) . . . . ?
Rh P C21 C22 67.26(18) . . . . ?
C26 C21 C22 C23 -3.1(3) . . . . ?
P C21 C22 C23 174.08(17) . . . . ?
C26 C21 C22 N2 175.9(2) . . . . ?
P C21 C22 N2 -6.9(3) . . . . ?
C28 N2 C22 C23 67.3(3) . . . . ?
C27 N2 C22 C23 -57.1(3) . . . . ?
C28 N2 C22 C21 -111.8(2) . . . . ?
C27 N2 C22 C21 123.9(2) . . . . ?
C21 C22 C23 C24 1.6(4) . . . . ?
N2 C22 C23 C24 -177.4(2) . . . . ?
C22 C23 C24 C25 1.0(4) . . . . ?
C23 C24 C25 C26 -1.9(4) . . . . ?
C24 C25 C26 C21 0.4(4) . . . . ?
C22 C21 C26 C25 2.1(3) . . . . ?
P C21 C26 C25 -175.0(2) . . . . ?
C11 P C31 C36 103.56(19) . . . . ?
C21 P C31 C36 -2.2(2) . . . . ?
Rh P C31 C36 -140.47(16) . . . . ?
C11 P C31 C32 -69.52(18) . . . . ?
C21 P C31 C32 -175.24(17) . . . . ?
Rh P C31 C32 46.4(2) . . . . ?
C36 C31 C32 C33 0.7(3) . . . . ?
P C31 C32 C33 174.00(17) . . . . ?
C36 C31 C32 N3 -177.6(2) . . . . ?
P C31 C32 N3 -4.3(3) . . . . ?
C38 N3 C32 C33 69.2(3) . . . . ?
C37 N3 C32 C33 -57.8(3) . . . . ?
C38 N3 C32 C31 -112.6(2) . . . . ?
C37 N3 C32 C31 120.4(2) . . . . ?
C31 C32 C33 C34 -0.4(3) . . . . ?
N3 C32 C33 C34 177.8(2) . . . . ?
C32 C33 C34 C35 0.0(4) . . . . ?
C33 C34 C35 C36 0.1(4) . . . . ?
C34 C35 C36 C31 0.3(4) . . . . ?
C32 C31 C36 C35 -0.7(3) . . . . ?
P C31 C36 C35 -173.77(18) . . . . ?
